data_1557941
loop_
_publ_author_name
'Wadoski-Romeijn, E.'
'Armbruster, T.'

_publ_section_title
;
 Topotactic transformation and dehydration of the zeolite gismondine to a
 novel Ca feldspar structure
;
_journal_name_full 'American Mineralogist'
_journal_page_first 1988
_journal_page_last 1997
_journal_paper_doi 10.2138/am.2013.4495
_journal_volume 98
_journal_year 2013
_chemical_formula_sum 'Al8 Ca4 H36 O50 Si8'
_chemical_name_common Ca4(Al8Si8O32)18H2O
_chemical_name_mineral 'gismondine C2/c at 225 C'
_space_group_IT_number 15
_space_group_name_Hall '-I 2ya'
_space_group_name_H-M_alt 'I 1 2/a 1'
_cell_angle_alpha 90
_cell_angle_beta 89.04(1)
_cell_angle_gamma 90
_cell_formula_units_Z 1
_cell_length_a 9.434(4)
_cell_length_b 9.044(2)
_cell_length_c 9.695(2)
_cell_volume 827.1(4)
_diffrn_ambient_pressure 100
_diffrn_ambient_temperature 498
_cod_data_source_file gismondine-C2c-225C.cif
_cod_data_source_block gismondine-225C
_cod_original_sg_symbol_H-M 'I 2/a'
_cod_original_formula_sum 'Ca4 Al8 Si8 O50 H36'
_cod_database_code 1557941

loop_
_space_group_symop_id
_space_group_symop_operation_xyz
1 x,y,z
2 -x,-y,-z
3 -x+1/2,y,-z
4 x+1/2,-y,z
5 x+1/2,y+1/2,z+1/2
6 -x+1/2,-y+1/2,-z+1/2
7 -x,y+1/2,-z+1/2
8 x,-y+1/2,z+1/2

loop_
_atom_site_label
_atom_site_occupancy
_atom_site_fract_x
_atom_site_fract_y
_atom_site_fract_z
_atom_site_adp_type
_atom_site_U_iso_or_equiv
_atom_site_type_symbol
Si 1.0 0.05556(6) 0.32064(6) 0.38602(5) Uiso 0.01788(12) Si
Al 1.0 0.13201(6) 0.07978(7) 0.18112(6) Uiso 0.01776(13) Al
Ca1 0.389(3) -0.17893(13) 0.20622(15) 0.18672(19) Uiso 0.0383(5) Ca
Ca2 0.084(3) 0.0640(8) 0.0484(6) 0.5680(6) Uiso 0.0318(18) Ca
O1 1.0 -0.09122(16) 0.39158(17) 0.32814(17) Uiso 0.0246(3) O
O2 1.0 0.0500(2) 0.3228(2) 0.55227(16) Uiso 0.0330(4) O
O3 1.0 0.0627(2) 0.15111(18) 0.33389(17) Uiso 0.0297(3) O
O4 1.0 0.18636(19) 0.4183(2) 0.3271(2) Uiso 0.0379(4) O
OW1 1.0 0.25 -0.1164(8) 0.5 Uiso 0.124(2) O
